data_4074915
loop_
_publ_author_name
'Kudoh, Kenichi'
'Okamoto, Toshihiro'
'Yamaguchi, Shigehiro'

_publ_section_title
;
 Reactions of Fused Polycyclic 1,2-Dithiins with Transition
 Metals:&#x00A0; Synthesis of Heteroacenes via Desulfurization
;
_journal_issue 9
_journal_name_full Organometallics
_journal_page_first 2374
_journal_paper_doi 10.1021/om051000g
_journal_volume 25
_journal_year 2006
_chemical_formula_sum 'C43 H49 Cl2 Ni P S6 Si2'
_chemical_formula_weight 974.94
_chemical_name_common Nickel-Complex
_chemical_name_systematic
; 
 ? 
;
_space_group_IT_number 14
_symmetry_cell_setting monoclinic
_symmetry_space_group_name_Hall '-P 2yab'
_symmetry_space_group_name_H-M 'P 1 21/a 1'
_atom_sites_solution_hydrogens geom
_atom_sites_solution_primary direct
_atom_sites_solution_secondary difmap
_audit_creation_method SHELXL-97
_cell_angle_alpha 90.0000(13)
_cell_angle_beta 101.8198(15)
_cell_angle_gamma 90.0000(13)
_cell_formula_units_Z 4
_cell_length_a 13.722(4)
_cell_length_b 21.866(6)
_cell_length_c 16.436(5)
_cell_measurement_reflns_used 9282
_cell_measurement_temperature 173(2)
_cell_measurement_theta_max 27.4835
_cell_measurement_theta_min 3.0677
_cell_volume 4827(2)
_computing_molecular_graphics 'ORTEP 3 for windows'
_computing_structure_refinement 'SHELXL-97 (Sheldrick, 1997)'
_computing_structure_solution 'SHELXS-97 (Sheldrick, 1990)'
_diffrn_ambient_temperature 173(2)
_diffrn_measured_fraction_theta_full 0.982
_diffrn_measured_fraction_theta_max 0.982
_diffrn_measurement_device_type
;
Saturn70 CCD (4x4 bin mode) with MicroMax-007
;
_diffrn_measurement_method dtprofit.ref
_diffrn_radiation_monochromator graphite
_diffrn_radiation_source 'fine-focus sealed tube'
_diffrn_radiation_type MoK\a
_diffrn_radiation_wavelength 0.71070
_diffrn_reflns_av_R_equivalents 0.0633
_diffrn_reflns_av_sigmaI/netI 0.0588
_diffrn_reflns_limit_h_max 17
_diffrn_reflns_limit_h_min -17
_diffrn_reflns_limit_k_max 28
_diffrn_reflns_limit_k_min -28
_diffrn_reflns_limit_l_max 18
_diffrn_reflns_limit_l_min -21
_diffrn_reflns_number 38184
_diffrn_reflns_theta_full 27.48
_diffrn_reflns_theta_max 27.48
_diffrn_reflns_theta_min 3.07
_exptl_absorpt_coefficient_mu 0.884
_exptl_absorpt_correction_T_max 0.9571
_exptl_absorpt_correction_T_min 0.8092
_exptl_absorpt_correction_type empirical
_exptl_crystal_colour Orange
_exptl_crystal_density_diffrn 1.342
_exptl_crystal_density_meas ?
_exptl_crystal_density_method 'not measured'
_exptl_crystal_description Plate
_exptl_crystal_F_000 2032
_exptl_crystal_size_max 0.25
_exptl_crystal_size_mid 0.15
_exptl_crystal_size_min 0.05
_refine_diff_density_max 0.759
_refine_diff_density_min -0.693
_refine_diff_density_rms 0.082
_refine_ls_extinction_coef none
_refine_ls_extinction_method none
_refine_ls_goodness_of_fit_ref 1.124
_refine_ls_hydrogen_treatment none
_refine_ls_matrix_type full
_refine_ls_number_parameters 496
_refine_ls_number_reflns 10889
_refine_ls_number_restraints 0
_refine_ls_restrained_S_all 1.124
_refine_ls_R_factor_all 0.0660
_refine_ls_R_factor_gt 0.0535
_refine_ls_shift/su_max 0.001
_refine_ls_shift/su_mean 0.000
_refine_ls_structure_factor_coef Fsqd
_refine_ls_weighting_details 'calc w=1/[\s^2^(Fo^2^)+(0.0536P)^2^+0.9179P] where P=(Fo^2^+2Fc^2^)/3'
_refine_ls_weighting_scheme calc
_refine_ls_wR_factor_gt 0.1203
_refine_ls_wR_factor_ref 0.1275
_reflns_number_gt 9240
_reflns_number_total 10889
_reflns_threshold_expression >2sigma(I)
_cod_data_source_file om051000gsi20051120_092316.cif
_cod_data_source_block Nickel_complex_2
_cod_depositor_comments
;
The following automatic conversions were performed:

'_exptl_crystal_density_meas' value 'not measured' was changed to '?'
- the value is perceived as not measured.

Automatic conversion script
Id: cif_fix_values 3008 2015-01-20 13:52:24Z robertas 
;
_cod_original_sg_symbol_H-M P21/a
_cod_database_code 4074915

loop_
_symmetry_equiv_pos_as_xyz
'x, y, z'
'-x+1/2, y+1/2, -z'
'-x, -y, -z'
'x-1/2, -y-1/2, z'

loop_
_atom_site_label
_atom_site_type_symbol
_atom_site_fract_x
_atom_site_fract_y
_atom_site_fract_z
_atom_site_U_iso_or_equiv
_atom_site_adp_type
_atom_site_occupancy
_atom_site_symmetry_multiplicity
_atom_site_calc_flag
_atom_site_refinement_flags
C1 C -0.3383(2) 0.62935(13) 0.07554(17) 0.0257(6) Uani 1 1 d .
C2 C -0.4037(2) 0.61389(13) 0.12536(17) 0.0268(6) Uani 1 1 d .
H1 H -0.4724 0.6244 0.1132 0.032 Uiso 1 1 calc R
C3 C -0.3574(2) 0.58042(12) 0.19690(16) 0.0217(6) Uani 1 1 d .
C4 C -0.25699(19) 0.57113(12) 0.20269(16) 0.0195(5) Uani 1 1 d .
S1 S -0.21837(5) 0.60312(3) 0.11836(4) 0.02390(16) Uani 1 1 d .
C5 C -0.20795(19) 0.53676(12) 0.27361(16) 0.0187(5) Uani 1 1 d .
C6 C -0.27593(19) 0.52024(12) 0.32122(17) 0.0203(5) Uani 1 1 d .
S2 S -0.39694(5) 0.54782(3) 0.28032(4) 0.02588(16) Uani 1 1 d .
C7 C -0.26375(19) 0.47937(12) 0.39114(16) 0.0198(5) Uani 1 1 d .
C8 C -0.18838(18) 0.47783(11) 0.46053(16) 0.0182(5) Uani 1 1 d .
C9 C -0.20184(19) 0.42886(12) 0.51478(16) 0.0192(5) Uani 1 1 d .
C10 C -0.2873(2) 0.39484(13) 0.48658(17) 0.0236(6) Uani 1 1 d .
S3 S -0.35176(5) 0.42151(3) 0.39136(4) 0.02708(17) Uani 1 1 d .
C11 C -0.3041(2) 0.34791(13) 0.54206(18) 0.0290(6) Uani 1 1 d .
H2 H -0.3596 0.3210 0.5312 0.035 Uiso 1 1 calc R
C12 C -0.2311(2) 0.34581(13) 0.61307(18) 0.0254(6) Uani 1 1 d .
S4 S -0.14062(5) 0.40183(3) 0.61025(4) 0.02230(15) Uani 1 1 d .
Si1 Si -0.37089(7) 0.66561(4) -0.03009(5) 0.0292(2) Uani 1 1 d .
C13 C -0.2574(3) 0.70192(17) -0.0540(2) 0.0493(9) Uani 1 1 d .
H3 H -0.2738 0.7211 -0.1090 0.074 Uiso 1 1 calc R
H4 H -0.2060 0.6707 -0.0536 0.074 Uiso 1 1 calc R
H5 H -0.2326 0.7331 -0.0120 0.074 Uiso 1 1 calc R
C14 C -0.4681(3) 0.72461(18) -0.0263(2) 0.0567(11) Uani 1 1 d .
H6 H -0.4869 0.7445 -0.0807 0.085 Uiso 1 1 calc R
H7 H -0.4416 0.7553 0.0159 0.085 Uiso 1 1 calc R
H8 H -0.5267 0.7051 -0.0122 0.085 Uiso 1 1 calc R
C15 C -0.4219(2) 0.60446(16) -0.1089(2) 0.0374(8) Uani 1 1 d .
C16 C -0.3451(4) 0.5555(2) -0.1110(3) 0.0847(17) Uani 1 1 d .
H9 H -0.3270 0.5361 -0.0563 0.127 Uiso 1 1 calc R
H10 H -0.2857 0.5739 -0.1254 0.127 Uiso 1 1 calc R
H11 H -0.3725 0.5247 -0.1527 0.127 Uiso 1 1 calc R
C17 C -0.4497(5) 0.6336(2) -0.1950(3) 0.0905(18) Uani 1 1 d .
H12 H -0.5000 0.6654 -0.1947 0.136 Uiso 1 1 calc R
H13 H -0.4767 0.6022 -0.2360 0.136 Uiso 1 1 calc R
H14 H -0.3903 0.6518 -0.2096 0.136 Uiso 1 1 calc R
C18 C -0.5144(4) 0.5758(2) -0.0879(3) 0.0848(17) Uani 1 1 d .
H15 H -0.5646 0.6075 -0.0871 0.127 Uiso 1 1 calc R
H16 H -0.4971 0.5563 -0.0332 0.127 Uiso 1 1 calc R
H17 H -0.5411 0.5450 -0.1299 0.127 Uiso 1 1 calc R
Si2 Si -0.22775(6) 0.29680(4) 0.70692(5) 0.02661(18) Uani 1 1 d .
C19 C -0.1059(2) 0.30975(18) 0.7801(2) 0.0442(9) Uani 1 1 d .
H18 H -0.1026 0.2844 0.8298 0.066 Uiso 1 1 calc R
H19 H -0.1000 0.3530 0.7962 0.066 Uiso 1 1 calc R
H20 H -0.0514 0.2987 0.7527 0.066 Uiso 1 1 calc R
C20 C -0.2423(3) 0.21511(14) 0.6724(2) 0.0460(9) Uani 1 1 d .
H21 H -0.2407 0.1887 0.7208 0.069 Uiso 1 1 calc R
H22 H -0.1878 0.2039 0.6450 0.069 Uiso 1 1 calc R
H23 H -0.3061 0.2100 0.6333 0.069 Uiso 1 1 calc R
C21 C -0.3343(2) 0.32109(14) 0.75790(19) 0.0306(7) Uani 1 1 d .
C22 C -0.3266(3) 0.38886(15) 0.7795(2) 0.0431(8) Uani 1 1 d .
H24 H -0.2625 0.3970 0.8168 0.065 Uiso 1 1 calc R
H25 H -0.3808 0.4002 0.8072 0.065 Uiso 1 1 calc R
H26 H -0.3317 0.4129 0.7286 0.065 Uiso 1 1 calc R
C23 C -0.4354(2) 0.30924(18) 0.6999(2) 0.0452(9) Uani 1 1 d .
H27 H -0.4416 0.2657 0.6859 0.068 Uiso 1 1 calc R
H28 H -0.4401 0.3333 0.6489 0.068 Uiso 1 1 calc R
H29 H -0.4890 0.3213 0.7278 0.068 Uiso 1 1 calc R
C24 C -0.3291(3) 0.28327(16) 0.8375(2) 0.0454(9) Uani 1 1 d .
H30 H -0.3344 0.2397 0.8233 0.068 Uiso 1 1 calc R
H31 H -0.3841 0.2950 0.8640 0.068 Uiso 1 1 calc R
H32 H -0.2656 0.2910 0.8758 0.068 Uiso 1 1 calc R
S5 S -0.08425(5) 0.51416(3) 0.27909(4) 0.02327(16) Uani 1 1 d .
S6 S -0.09350(5) 0.53399(3) 0.47461(4) 0.01671(14) Uani 1 1 d .
Ni1 Ni 0.00139(2) 0.486564(14) 0.401033(19) 0.01621(9) Uani 1 1 d .
P1 P 0.08958(5) 0.42225(3) 0.34138(4) 0.01887(15) Uani 1 1 d .
C25 C 0.08301(19) 0.43012(12) 0.22979(16) 0.0213(6) Uani 1 1 d .
C26 C 0.1056(2) 0.48688(13) 0.19957(18) 0.0260(6) Uani 1 1 d .
H33 H 0.1242 0.5200 0.2369 0.031 Uiso 1 1 calc R
C27 C 0.1008(2) 0.49521(15) 0.11462(19) 0.0319(7) Uani 1 1 d .
H34 H 0.1171 0.5338 0.0943 0.038 Uiso 1 1 calc R
C28 C 0.0723(2) 0.44715(16) 0.06008(19) 0.0357(7) Uani 1 1 d .
H35 H 0.0706 0.4524 0.0024 0.043 Uiso 1 1 calc R
C29 C 0.0464(2) 0.39174(16) 0.08928(19) 0.0365(7) Uani 1 1 d .
H36 H 0.0242 0.3594 0.0513 0.044 Uiso 1 1 calc R
C30 C 0.0525(2) 0.38269(14) 0.17401(18) 0.0295(6) Uani 1 1 d .
H37 H 0.0359 0.3440 0.1938 0.035 Uiso 1 1 calc R
C31 C 0.22285(19) 0.41976(12) 0.38841(17) 0.0215(6) Uani 1 1 d .
C32 C 0.2911(2) 0.45623(14) 0.3587(2) 0.0306(7) Uani 1 1 d .
H38 H 0.2702 0.4790 0.3090 0.037 Uiso 1 1 calc R
C33 C 0.3894(2) 0.45960(16) 0.4011(2) 0.0373(8) Uani 1 1 d .
H39 H 0.4352 0.4846 0.3802 0.045 Uiso 1 1 calc R
C34 C 0.4209(2) 0.42677(15) 0.4735(2) 0.0361(7) Uani 1 1 d .
H40 H 0.4880 0.4299 0.5030 0.043 Uiso 1 1 calc R
C35 C 0.3546(2) 0.38946(14) 0.50286(19) 0.0325(7) Uani 1 1 d .
H41 H 0.3764 0.3664 0.5522 0.039 Uiso 1 1 calc R
C36 C 0.2562(2) 0.38545(13) 0.46068(17) 0.0263(6) Uani 1 1 d .
H42 H 0.2112 0.3593 0.4810 0.032 Uiso 1 1 calc R
C37 C 0.0449(2) 0.34574(12) 0.35732(17) 0.0264(6) Uani 1 1 d .
C38 C 0.0978(3) 0.29362(14) 0.3425(2) 0.0389(8) Uani 1 1 d .
H43 H 0.1589 0.2979 0.3245 0.047 Uiso 1 1 calc R
C39 C 0.0617(4) 0.23620(16) 0.3538(2) 0.0573(12) Uani 1 1 d .
H44 H 0.0976 0.2011 0.3426 0.069 Uiso 1 1 calc R
C40 C -0.0257(4) 0.22936(18) 0.3810(3) 0.0657(13) Uani 1 1 d .
H45 H -0.0499 0.1896 0.3888 0.079 Uiso 1 1 calc R
C41 C -0.0783(4) 0.27983(19) 0.3971(3) 0.0614(12) Uani 1 1 d .
H46 H -0.1385 0.2749 0.4164 0.074 Uiso 1 1 calc R
C42 C -0.0431(3) 0.33841(15) 0.3849(2) 0.0399(8) Uani 1 1 d .
H47 H -0.0797 0.3733 0.3957 0.048 Uiso 1 1 calc R
C43 C 0.7856(3) 0.41735(18) 0.1210(2) 0.0567(11) Uani 1 1 d .
H48 H 0.8519 0.4372 0.1343 0.068 Uiso 1 1 calc R
H49 H 0.7351 0.4483 0.1276 0.068 Uiso 1 1 calc R
Cl1 Cl 0.76232(9) 0.39187(6) 0.01787(7) 0.0722(3) Uani 1 1 d .
Cl2 Cl 0.78243(11) 0.35729(7) 0.19020(8) 0.0904(4) Uani 1 1 d .

loop_
_atom_site_aniso_label
_atom_site_aniso_U_11
_atom_site_aniso_U_22
_atom_site_aniso_U_33
_atom_site_aniso_U_23
_atom_site_aniso_U_13
_atom_site_aniso_U_12
C1 0.0228(15) 0.0287(15) 0.0228(14) 0.0047(11) -0.0016(11) 0.0075(12)
C2 0.0220(15) 0.0354(16) 0.0207(14) 0.0042(12) -0.0006(11) 0.0113(12)
C3 0.0175(13) 0.0252(14) 0.0205(14) 0.0022(10) -0.0004(10) 0.0023(11)
C4 0.0190(13) 0.0201(13) 0.0179(13) -0.0001(10) 0.0002(10) 0.0008(10)
S1 0.0219(4) 0.0292(4) 0.0195(3) 0.0050(3) 0.0017(3) 0.0020(3)
C5 0.0156(13) 0.0196(13) 0.0188(13) 0.0001(10) -0.0012(10) 0.0008(10)
C6 0.0118(12) 0.0254(14) 0.0217(14) 0.0035(10) -0.0011(10) 0.0019(10)
S2 0.0151(3) 0.0386(4) 0.0224(4) 0.0077(3) 0.0003(3) 0.0033(3)
C7 0.0140(13) 0.0249(14) 0.0194(13) 0.0003(10) 0.0009(10) -0.0026(10)
C8 0.0127(12) 0.0216(13) 0.0193(13) -0.0010(10) 0.0009(10) 0.0008(10)
C9 0.0168(13) 0.0213(13) 0.0186(13) -0.0004(10) 0.0015(10) 0.0002(10)
C10 0.0196(14) 0.0273(14) 0.0211(14) 0.0016(11) -0.0025(11) -0.0042(11)
S3 0.0207(4) 0.0341(4) 0.0222(4) 0.0060(3) -0.0054(3) -0.0102(3)
C11 0.0262(16) 0.0318(16) 0.0264(15) 0.0045(12) -0.0008(12) -0.0076(12)
C12 0.0236(15) 0.0282(15) 0.0245(15) 0.0049(11) 0.0047(12) -0.0021(12)
S4 0.0195(3) 0.0264(3) 0.0188(3) 0.0035(3) -0.0014(3) -0.0014(3)
Si1 0.0370(5) 0.0293(4) 0.0194(4) 0.0062(3) 0.0010(3) 0.0099(4)
C13 0.066(3) 0.045(2) 0.039(2) 0.0071(16) 0.0153(19) -0.0092(18)
C14 0.072(3) 0.055(2) 0.039(2) 0.0081(17) 0.0019(19) 0.038(2)
C15 0.0344(18) 0.049(2) 0.0252(16) -0.0033(14) -0.0024(13) 0.0093(15)
C16 0.073(3) 0.072(3) 0.091(4) -0.053(3) -0.026(3) 0.028(3)
C17 0.136(5) 0.095(4) 0.028(2) -0.004(2) -0.012(3) -0.001(3)
C18 0.070(3) 0.103(4) 0.082(4) -0.043(3) 0.015(3) -0.039(3)
Si2 0.0290(4) 0.0256(4) 0.0251(4) 0.0084(3) 0.0052(3) 0.0056(3)
C19 0.0333(19) 0.064(2) 0.0328(19) 0.0125(16) 0.0003(14) 0.0141(17)
C20 0.066(3) 0.0262(16) 0.050(2) 0.0071(15) 0.0211(19) 0.0087(16)
C21 0.0321(17) 0.0296(15) 0.0307(17) 0.0059(12) 0.0080(13) 0.0014(13)
C22 0.046(2) 0.0329(18) 0.055(2) -0.0020(15) 0.0195(18) 0.0021(16)
C23 0.0289(18) 0.057(2) 0.051(2) 0.0021(17) 0.0110(16) -0.0041(16)
C24 0.054(2) 0.046(2) 0.043(2) 0.0139(16) 0.0249(18) 0.0068(17)
S5 0.0156(3) 0.0366(4) 0.0165(3) 0.0034(3) 0.0006(3) 0.0058(3)
S6 0.0131(3) 0.0202(3) 0.0156(3) 0.0006(2) 0.0002(2) 0.0001(2)
Ni1 0.01239(17) 0.02026(18) 0.01471(17) 0.00013(12) -0.00023(13) 0.00067(13)
P1 0.0178(3) 0.0200(3) 0.0180(3) -0.0004(3) 0.0016(3) 0.0013(3)
C25 0.0173(13) 0.0274(14) 0.0191(13) -0.0007(10) 0.0035(10) 0.0051(11)
C26 0.0207(14) 0.0320(15) 0.0247(15) -0.0017(11) 0.0031(11) 0.0008(12)
C27 0.0279(16) 0.0388(17) 0.0292(17) 0.0083(13) 0.0064(13) 0.0038(13)
C28 0.0322(17) 0.052(2) 0.0209(15) 0.0009(14) 0.0021(13) 0.0068(15)
C29 0.0351(18) 0.049(2) 0.0234(16) -0.0072(14) 0.0001(13) 0.0048(15)
C30 0.0276(16) 0.0321(16) 0.0271(16) -0.0045(12) 0.0017(12) 0.0018(13)
C31 0.0171(13) 0.0241(14) 0.0231(14) -0.0026(10) 0.0032(11) 0.0033(11)
C32 0.0222(15) 0.0350(16) 0.0336(17) 0.0039(13) 0.0032(12) 0.0041(13)
C33 0.0216(16) 0.0455(19) 0.044(2) -0.0003(15) 0.0053(14) -0.0048(14)
C34 0.0188(15) 0.049(2) 0.0369(18) -0.0082(15) -0.0030(13) 0.0054(14)
C35 0.0269(16) 0.0419(18) 0.0265(16) 0.0004(13) 0.0006(12) 0.0111(14)
C36 0.0231(15) 0.0328(15) 0.0230(15) 0.0020(11) 0.0049(11) 0.0055(12)
C37 0.0330(16) 0.0216(14) 0.0210(14) 0.0022(11) -0.0027(12) -0.0010(12)
C38 0.049(2) 0.0260(16) 0.0367(18) -0.0004(13) -0.0017(15) 0.0055(15)
C39 0.093(3) 0.0217(17) 0.046(2) -0.0004(15) -0.013(2) 0.0012(19)
C40 0.109(4) 0.031(2) 0.050(2) 0.0069(17) 0.000(2) -0.027(2)
C41 0.080(3) 0.054(3) 0.052(2) 0.0027(19) 0.017(2) -0.035(2)
C42 0.046(2) 0.0368(18) 0.0372(19) -0.0006(14) 0.0081(16) -0.0132(15)
C43 0.052(2) 0.056(2) 0.056(3) -0.0194(19) -0.0024(19) -0.0006(19)
Cl1 0.0725(8) 0.0926(9) 0.0497(6) -0.0162(6) 0.0081(5) -0.0168(6)
Cl2 0.0956(11) 0.1069(11) 0.0598(8) 0.0116(7) -0.0048(7) -0.0099(8)

loop_
_atom_type_symbol
_atom_type_description
_atom_type_scat_dispersion_real
_atom_type_scat_dispersion_imag
_atom_type_scat_source
C C 0.0033 0.0016 'International Tables Vol C Tables 4.2.6.8 and 6.1.1.4'
H H 0.0000 0.0000 'International Tables Vol C Tables 4.2.6.8 and 6.1.1.4'
Cl Cl 0.1484 0.1585 'International Tables Vol C Tables 4.2.6.8 and 6.1.1.4'
Si Si 0.0817 0.0704 'International Tables Vol C Tables 4.2.6.8 and 6.1.1.4'
P P 0.1023 0.0942 'International Tables Vol C Tables 4.2.6.8 and 6.1.1.4'
S S 0.1246 0.1234 'International Tables Vol C Tables 4.2.6.8 and 6.1.1.4'
Ni Ni 0.3393 1.1124 'International Tables Vol C Tables 4.2.6.8 and 6.1.1.4'

loop_
_geom_angle_atom_site_label_1
_geom_angle_atom_site_label_2
_geom_angle_atom_site_label_3
_geom_angle
_geom_angle_site_symmetry_3
C2 C1 S1 110.8(2) .
C2 C1 Si1 126.4(2) .
S1 C1 Si1 122.49(16) .
C1 C2 C3 112.5(2) .
C4 C3 C2 113.9(2) .
C4 C3 S2 110.9(2) .
C2 C3 S2 135.1(2) .
C3 C4 C5 115.5(2) .
C3 C4 S1 110.58(19) .
C5 C4 S1 133.9(2) .
C4 S1 C1 92.16(13) .
C6 C5 C4 109.8(2) .
C6 C5 S5 131.0(2) .
C4 C5 S5 118.6(2) .
C5 C6 C7 129.3(2) .
C5 C6 S2 112.72(19) .
C7 C6 S2 117.58(19) .
C3 S2 C6 91.09(13) .
C8 C7 C6 128.5(2) .
C8 C7 S3 112.5(2) .
C6 C7 S3 118.92(19) .
C7 C8 C9 111.4(2) .
C7 C8 S6 120.0(2) .
C9 C8 S6 128.6(2) .
C10 C9 C8 113.7(2) .
C10 C9 S4 110.0(2) .
C8 C9 S4 136.3(2) .
C9 C10 C11 114.2(2) .
C9 C10 S3 111.2(2) .
C11 C10 S3 134.6(2) .
C10 S3 C7 91.18(13) .
C12 C11 C10 112.5(3) .
C11 C12 S4 110.6(2) .
C11 C12 Si2 127.6(2) .
S4 C12 Si2 121.62(16) .
C9 S4 C12 92.74(13) .
C13 Si1 C14 110.28(19) .
C13 Si1 C1 108.93(15) .
C14 Si1 C1 107.34(15) .
C13 Si1 C15 111.39(16) .
C14 Si1 C15 110.15(17) .
C1 Si1 C15 108.63(14) .
C16 C15 C18 109.4(4) .
C16 C15 C17 108.5(4) .
C18 C15 C17 108.7(4) .
C16 C15 Si1 110.8(2) .
C18 C15 Si1 110.2(3) .
C17 C15 Si1 109.1(3) .
C19 Si2 C12 108.16(15) .
C19 Si2 C20 111.42(18) .
C12 Si2 C20 108.29(15) .
C19 Si2 C21 109.89(15) .
C12 Si2 C21 108.15(13) .
C20 Si2 C21 110.83(16) .
C22 C21 C23 108.6(3) .
C22 C21 C24 109.6(3) .
C23 C21 C24 108.4(3) .
C22 C21 Si2 110.6(2) .
C23 C21 Si2 110.9(2) .
C24 C21 Si2 108.6(2) .
C5 S5 Ni1 117.20(9) .
C8 S6 Ni1 95.91(9) .
C8 S6 Ni1 104.18(9) 3_566
Ni1 S6 Ni1 96.95(3) 3_566
S5 Ni1 S6 96.07(3) .
S5 Ni1 P1 90.53(3) .
S6 Ni1 P1 168.22(3) .
S5 Ni1 S6 175.42(3) 3_566
S6 Ni1 S6 83.05(3) 3_566
P1 Ni1 S6 91.11(3) 3_566
C37 P1 C25 106.41(13) .
C37 P1 C31 104.36(13) .
C25 P1 C31 105.41(12) .
C37 P1 Ni1 106.87(10) .
C25 P1 Ni1 117.81(9) .
C31 P1 Ni1 114.89(9) .
C30 C25 C26 119.2(3) .
C30 C25 P1 122.6(2) .
C26 C25 P1 118.2(2) .
C25 C26 C27 120.2(3) .
C28 C27 C26 119.8(3) .
C29 C28 C27 120.1(3) .
C28 C29 C30 120.5(3) .
C25 C30 C29 120.1(3) .
C32 C31 C36 118.6(3) .
C32 C31 P1 121.3(2) .
C36 C31 P1 119.8(2) .
C33 C32 C31 120.6(3) .
C34 C33 C32 120.4(3) .
C35 C34 C33 119.7(3) .
C34 C35 C36 120.4(3) .
C35 C36 C31 120.3(3) .
C42 C37 C38 118.7(3) .
C42 C37 P1 119.7(2) .
C38 C37 P1 121.5(3) .
C39 C38 C37 120.5(4) .
C40 C39 C38 120.4(4) .
C39 C40 C41 120.3(4) .
C40 C41 C42 119.8(4) .
C37 C42 C41 120.3(4) .
Cl2 C43 Cl1 111.6(2) .

loop_
_geom_bond_atom_site_label_1
_geom_bond_atom_site_label_2
_geom_bond_distance
_geom_bond_site_symmetry_2
C1 C2 1.376(4) .
C1 S1 1.748(3) .
C1 Si1 1.877(3) .
C2 C3 1.420(4) .
C3 C4 1.376(4) .
C3 S2 1.729(3) .
C4 C5 1.434(3) .
C4 S1 1.730(3) .
C5 C6 1.383(4) .
C5 S5 1.752(3) .
C6 C7 1.438(4) .
C6 S2 1.765(3) .
C7 C8 1.374(4) .
C7 S3 1.749(3) .
C8 C9 1.429(3) .
C8 S6 1.770(3) .
C9 C10 1.386(4) .
C9 S4 1.725(3) .
C10 C11 1.423(4) .
C10 S3 1.733(3) .
C11 C12 1.374(4) .
C12 S4 1.752(3) .
C12 Si2 1.871(3) .
Si1 C13 1.860(4) .
Si1 C14 1.865(3) .
Si1 C15 1.894(3) .
C15 C16 1.508(5) .
C15 C18 1.517(6) .
C15 C17 1.527(5) .
Si2 C19 1.870(4) .
Si2 C20 1.872(3) .
Si2 C21 1.903(3) .
C21 C22 1.522(4) .
C21 C23 1.536(5) .
C21 C24 1.537(4) .
S5 Ni1 2.1903(9) .
S6 Ni1 2.2086(8) .
S6 Ni1 2.2178(8) 3_566
Ni1 P1 2.2111(8) .
Ni1 S6 2.2178(8) 3_566
P1 C37 1.819(3) .
P1 C25 1.826(3) .
P1 C31 1.835(3) .
C25 C30 1.391(4) .
C25 C26 1.395(4) .
C26 C27 1.396(4) .
C27 C28 1.385(4) .
C28 C29 1.376(5) .
C29 C30 1.392(4) .
C31 C32 1.392(4) .
C31 C36 1.400(4) .
C32 C33 1.387(4) .
C33 C34 1.381(5) .
C34 C35 1.381(4) .
C35 C36 1.389(4) .
C37 C42 1.384(5) .
C37 C38 1.399(4) .
C38 C39 1.376(5) .
C39 C40 1.372(6) .
C40 C41 1.374(6) .
C41 C42 1.398(5) .
C43 Cl2 1.744(4) .
C43 Cl1 1.750(4) .

loop_
_geom_torsion_atom_site_label_1
_geom_torsion_atom_site_label_2
_geom_torsion_atom_site_label_3
_geom_torsion_atom_site_label_4
_geom_torsion
_geom_torsion_site_symmetry_1
_geom_torsion_site_symmetry_4
S1 C1 C2 C3 -0.8(3) . .
Si1 C1 C2 C3 172.7(2) . .
C1 C2 C3 C4 1.0(4) . .
C1 C2 C3 S2 -179.0(2) . .
C2 C3 C4 C5 -179.2(2) . .
S2 C3 C4 C5 0.8(3) . .
C2 C3 C4 S1 -0.7(3) . .
S2 C3 C4 S1 179.30(14) . .
C3 C4 S1 C1 0.2(2) . .
C5 C4 S1 C1 178.3(3) . .
C2 C1 S1 C4 0.3(2) . .
Si1 C1 S1 C4 -173.45(18) . .
C3 C4 C5 C6 0.2(3) . .
S1 C4 C5 C6 -177.8(2) . .
C3 C4 C5 S5 171.8(2) . .
S1 C4 C5 S5 -6.2(4) . .
C4 C5 C6 C7 171.1(3) . .
S5 C5 C6 C7 0.9(5) . .
C4 C5 C6 S2 -1.1(3) . .
S5 C5 C6 S2 -171.34(17) . .
C4 C3 S2 C6 -1.2(2) . .
C2 C3 S2 C6 178.8(3) . .
C5 C6 S2 C3 1.4(2) . .
C7 C6 S2 C3 -171.8(2) . .
C5 C6 C7 C8 48.8(5) . .
S2 C6 C7 C8 -139.3(3) . .
C5 C6 C7 S3 -129.4(3) . .
S2 C6 C7 S3 42.5(3) . .
C6 C7 C8 C9 -178.1(3) . .
S3 C7 C8 C9 0.2(3) . .
C6 C7 C8 S6 3.8(4) . .
S3 C7 C8 S6 -177.86(13) . .
C7 C8 C9 C10 -0.9(3) . .
S6 C8 C9 C10 176.9(2) . .
C7 C8 C9 S4 -178.0(2) . .
S6 C8 C9 S4 -0.2(4) . .
C8 C9 C10 C11 -177.0(2) . .
S4 C9 C10 C11 0.9(3) . .
C8 C9 C10 S3 1.3(3) . .
S4 C9 C10 S3 179.11(14) . .
C9 C10 S3 C7 -1.0(2) . .
C11 C10 S3 C7 176.8(3) . .
C8 C7 S3 C10 0.4(2) . .
C6 C7 S3 C10 178.9(2) . .
C9 C10 C11 C12 -0.1(4) . .
S3 C10 C11 C12 -177.8(3) . .
C10 C11 C12 S4 -0.7(3) . .
C10 C11 C12 Si2 174.1(2) . .
C10 C9 S4 C12 -1.0(2) . .
C8 C9 S4 C12 176.1(3) . .
C11 C12 S4 C9 1.0(2) . .
Si2 C12 S4 C9 -174.15(18) . .
C2 C1 Si1 C13 159.9(3) . .
S1 C1 Si1 C13 -27.4(2) . .
C2 C1 Si1 C14 40.5(3) . .
S1 C1 Si1 C14 -146.8(2) . .
C2 C1 Si1 C15 -78.6(3) . .
S1 C1 Si1 C15 94.1(2) . .
C13 Si1 C15 C16 58.8(4) . .
C14 Si1 C15 C16 -178.5(3) . .
C1 Si1 C15 C16 -61.2(3) . .
C13 Si1 C15 C18 -179.9(3) . .
C14 Si1 C15 C18 -57.2(3) . .
C1 Si1 C15 C18 60.1(3) . .
C13 Si1 C15 C17 -60.6(3) . .
C14 Si1 C15 C17 62.1(3) . .
C1 Si1 C15 C17 179.4(3) . .
C11 C12 Si2 C19 175.9(3) . .
S4 C12 Si2 C19 -9.8(2) . .
C11 C12 Si2 C20 55.1(3) . .
S4 C12 Si2 C20 -130.7(2) . .
C11 C12 Si2 C21 -65.1(3) . .
S4 C12 Si2 C21 109.18(19) . .
C19 Si2 C21 C22 61.0(3) . .
C12 Si2 C21 C22 -56.9(3) . .
C20 Si2 C21 C22 -175.5(2) . .
C19 Si2 C21 C23 -178.4(2) . .
C12 Si2 C21 C23 63.7(3) . .
C20 Si2 C21 C23 -54.8(3) . .
C19 Si2 C21 C24 -59.4(3) . .
C12 Si2 C21 C24 -177.3(2) . .
C20 Si2 C21 C24 64.2(3) . .
C6 C5 S5 Ni1 -28.1(3) . .
C4 C5 S5 Ni1 162.37(17) . .
C7 C8 S6 Ni1 -85.6(2) . .
C9 C8 S6 Ni1 96.8(2) . .
C7 C8 S6 Ni1 175.7(2) . 3_566
C9 C8 S6 Ni1 -2.0(3) . 3_566
C5 S5 Ni1 S6 -20.93(10) . .
C5 S5 Ni1 P1 149.29(10) . .
C5 S5 Ni1 S6 -99.7(4) . 3_566
C8 S6 Ni1 S5 79.41(9) . .
Ni1 S6 Ni1 S5 -175.48(3) 3_566 .
C8 S6 Ni1 P1 -44.33(17) . .
Ni1 S6 Ni1 P1 60.78(14) 3_566 .
C8 S6 Ni1 S6 -105.11(9) . 3_566
Ni1 S6 Ni1 S6 0.0 3_566 3_566
S5 Ni1 P1 C37 -105.09(10) . .
S6 Ni1 P1 C37 19.13(18) . .
S6 Ni1 P1 C37 79.18(10) 3_566 .
S5 Ni1 P1 C25 14.50(10) . .
S6 Ni1 P1 C25 138.72(16) . .
S6 Ni1 P1 C25 -161.23(10) 3_566 .
S5 Ni1 P1 C31 139.67(10) . .
S6 Ni1 P1 C31 -96.11(17) . .
S6 Ni1 P1 C31 -36.06(10) 3_566 .
C37 P1 C25 C30 -2.4(3) . .
C31 P1 C25 C30 108.1(2) . .
Ni1 P1 C25 C30 -122.2(2) . .
C37 P1 C25 C26 174.8(2) . .
C31 P1 C25 C26 -74.7(2) . .
Ni1 P1 C25 C26 55.0(2) . .
C30 C25 C26 C27 -2.2(4) . .
P1 C25 C26 C27 -179.5(2) . .
C25 C26 C27 C28 0.9(4) . .
C26 C27 C28 C29 1.5(5) . .
C27 C28 C29 C30 -2.7(5) . .
C26 C25 C30 C29 1.1(4) . .
P1 C25 C30 C29 178.3(2) . .
C28 C29 C30 C25 1.3(5) . .
C37 P1 C31 C32 150.3(2) . .
C25 P1 C31 C32 38.4(3) . .
Ni1 P1 C31 C32 -93.0(2) . .
C37 P1 C31 C36 -36.3(3) . .
C25 P1 C31 C36 -148.2(2) . .
Ni1 P1 C31 C36 80.4(2) . .
C36 C31 C32 C33 -1.6(4) . .
P1 C31 C32 C33 171.9(2) . .
C31 C32 C33 C34 0.0(5) . .
C32 C33 C34 C35 1.3(5) . .
C33 C34 C35 C36 -0.9(5) . .
C34 C35 C36 C31 -0.7(4) . .
C32 C31 C36 C35 1.9(4) . .
P1 C31 C36 C35 -171.6(2) . .
C25 P1 C37 C42 -113.6(3) . .
C31 P1 C37 C42 135.2(2) . .
Ni1 P1 C37 C42 13.1(3) . .
C25 P1 C37 C38 66.6(3) . .
C31 P1 C37 C38 -44.6(3) . .
Ni1 P1 C37 C38 -166.7(2) . .
C42 C37 C38 C39 1.2(5) . .
P1 C37 C38 C39 -179.0(3) . .
C37 C38 C39 C40 -1.1(5) . .
C38 C39 C40 C41 0.2(6) . .
C39 C40 C41 C42 0.5(6) . .
C38 C37 C42 C41 -0.4(5) . .
P1 C37 C42 C41 179.8(3) . .
C40 C41 C42 C37 -0.4(6) . .
